data_4070994
loop_
_publ_author_name
'Hoover, Jessica M.'
'Freudenthal, John'
'Michael, Forrest E.'
'Mayer, James M.'

_publ_section_title
;
 Reactivity of Low-Valent Iridium, Rhodium, and Platinum Complexes with
 Di- and Tetrasubstituted Hydrazines
;
_journal_issue 10
_journal_name_full Organometallics
_journal_page_first 2238
_journal_paper_doi 10.1021/om701192s
_journal_volume 27
_journal_year 2008
_chemical_formula_moiety 'C36 H68 Cl2 Ir2 N2 P4'
_chemical_formula_sum 'C36 H68 Cl2 Ir2 N2 P4'
_chemical_formula_weight 1108.14
_chemical_name_common JMHV167
_chemical_name_systematic JMHV167
_space_group_IT_number 14
_symmetry_cell_setting monoclinic
_symmetry_Int_Tables_number 14
_symmetry_space_group_name_Hall '-P 2ybc'
_symmetry_space_group_name_H-M 'P 1 21/c 1'
_atom_sites_solution_hydrogens geom
_atom_sites_solution_primary direct
_atom_sites_solution_secondary difmap
_audit_creation_method SHELXL-97
_cell_angle_alpha 90.00
_cell_angle_beta 127.4751(12)
_cell_angle_gamma 90.00
_cell_formula_units_Z 2
_cell_length_a 12.1403(4)
_cell_length_b 13.0878(3)
_cell_length_c 16.6594(4)
_cell_measurement_reflns_used 216
_cell_measurement_temperature 130(2)
_cell_volume 2100.71(10)
_computing_cell_refinement 'HKL Scalepack (Otwinowski & Minor 1997)'
_computing_data_collection KappaCCD
_computing_data_reduction 'HKL Scalepack (Otwinowski & Minor 1997)'
_computing_molecular_graphics 'maXus, Zortep'
_computing_publication_material 'SHELXL-97 (Sheldrick, 1997)'
_computing_structure_refinement 'SHELXL-97 (Sheldrick, 1997)'
_computing_structure_solution 'SHELXL-97 (Sheldrick, 1997)'
_diffrn_ambient_temperature 130(2)
_diffrn_measured_fraction_theta_full 0.994
_diffrn_measured_fraction_theta_max 0.987
_diffrn_measurement_device_type 'Nonius KappaCCD'
_diffrn_measurement_method '\f and \w scans'
_diffrn_radiation_monochromator graphite
_diffrn_radiation_source 'fine-focus sealed tube'
_diffrn_radiation_type MoK\a
_diffrn_radiation_wavelength 0.71073
_diffrn_reflns_av_R_equivalents 0.0500
_diffrn_reflns_av_sigmaI/netI 0.0607
_diffrn_reflns_limit_h_max 16
_diffrn_reflns_limit_h_min -16
_diffrn_reflns_limit_k_max 16
_diffrn_reflns_limit_k_min -17
_diffrn_reflns_limit_l_max 22
_diffrn_reflns_limit_l_min -22
_diffrn_reflns_number 9418
_diffrn_reflns_theta_full 25.00
_diffrn_reflns_theta_max 28.29
_diffrn_reflns_theta_min 2.11
_exptl_absorpt_coefficient_mu 6.635
_exptl_absorpt_correction_T_max 0.261
_exptl_absorpt_correction_T_min 0.052
_exptl_absorpt_correction_type multi-scan
_exptl_absorpt_process_details HKL2000
_exptl_crystal_colour red
_exptl_crystal_density_diffrn 1.755
_exptl_crystal_density_method 'not measured'
_exptl_crystal_description cut-block
_exptl_crystal_F_000 1092
_exptl_crystal_size_max 0.50
_exptl_crystal_size_mid 0.40
_exptl_crystal_size_min 0.20
_refine_diff_density_max 2.005
_refine_diff_density_min -2.831
_refine_diff_density_rms 0.218
_refine_ls_extinction_method none
_refine_ls_goodness_of_fit_ref 0.990
_refine_ls_hydrogen_treatment constr
_refine_ls_matrix_type full
_refine_ls_number_parameters 214
_refine_ls_number_reflns 5154
_refine_ls_number_restraints 0
_refine_ls_restrained_S_all 0.990
_refine_ls_R_factor_all 0.0517
_refine_ls_R_factor_gt 0.0383
_refine_ls_shift/su_max 0.001
_refine_ls_shift/su_mean 0.000
_refine_ls_structure_factor_coef Fsqd
_refine_ls_weighting_details 'calc w=1/[\s^2^(Fo^2^)+(0.0580P)^2^+0.0000P] where P=(Fo^2^+2Fc^2^)/3'
_refine_ls_weighting_scheme calc
_refine_ls_wR_factor_gt 0.0921
_refine_ls_wR_factor_ref 0.0991
_reflns_number_gt 4124
_reflns_number_total 5154
_reflns_threshold_expression >2sigma(I)
_cod_data_source_file om701192s-file005.cif
_cod_data_source_block shelxl
_cod_depositor_comments
;
The following automatic conversions were performed:

'_symmetry_cell_setting' value 'Monoclinic' changed to 'monoclinic'
according to /home/saulius/struct/CIF-dictionaries/cif_core.dic
dictionary named 'cif_core.dic' version 2.4.1 from 2010-06-29.

Automatic conversion script
Id: cif_fix_values 1715 2011-07-08 13:25:40Z adriana 
;
_cod_original_cell_volume 2100.64(10)
_cod_original_sg_symbol_Hall -p_2ybc
_cod_original_sg_symbol_H-M p_1_21/c_1
_cod_database_code 4070994

loop_
_symmetry_equiv_pos_as_xyz
'x, y, z'
'-x, y+1/2, -z+1/2'
'-x, -y, -z'
'x, -y-1/2, z-1/2'

loop_
_atom_site_label
_atom_site_type_symbol
_atom_site_fract_x
_atom_site_fract_y
_atom_site_fract_z
_atom_site_U_iso_or_equiv
_atom_site_adp_type
_atom_site_occupancy
_atom_site_symmetry_multiplicity
_atom_site_calc_flag
_atom_site_refinement_flags
Ir1 Ir 0.775986(18) 0.508790(13) 0.317594(12) 0.01370(8) Uani 1 1 d .
Cl1 Cl 0.67415(12) 0.67931(9) 0.23725(8) 0.0221(2) Uani 1 1 d .
P1 P 0.62902(14) 0.50287(8) 0.36260(10) 0.0151(3) Uani 1 1 d .
P2 P 0.86458(14) 0.51373(9) 0.22728(10) 0.0151(3) Uani 1 1 d .
N1 N 1.0346(4) 0.4592(3) 0.5269(3) 0.0143(7) Uani 1 1 d .
C1 C 0.8551(4) 0.3727(4) 0.3741(3) 0.0154(9) Uani 1 1 d .
C2 C 0.9777(5) 0.3684(3) 0.4735(4) 0.0162(9) Uani 1 1 d .
C3 C 1.0458(5) 0.2757(3) 0.5218(4) 0.0185(9) Uani 1 1 d .
H3 H 1.1289 0.2757 0.5893 0.022 Uiso 1 1 calc R
C4 C 0.9900(5) 0.1852(4) 0.4696(4) 0.0227(10) Uani 1 1 d .
H4 H 1.0354 0.1223 0.5009 0.027 Uiso 1 1 calc R
C5 C 0.8669(5) 0.1858(4) 0.3708(3) 0.0200(10) Uani 1 1 d .
H5 H 0.8285 0.1231 0.3355 0.024 Uiso 1 1 calc R
C6 C 0.7999(5) 0.2774(4) 0.3235(3) 0.0201(10) Uani 1 1 d .
H6 H 0.7160 0.2763 0.2564 0.024 Uiso 1 1 calc R
C7 C 0.6779(5) 0.5877(4) 0.4676(4) 0.0238(11) Uani 1 1 d .
H7A H 0.6368 0.5602 0.4994 0.029 Uiso 1 1 calc R
H7B H 0.7801 0.5853 0.5191 0.029 Uiso 1 1 calc R
C8 C 0.6348(6) 0.6982(4) 0.4402(4) 0.0301(12) Uani 1 1 d .
H8A H 0.6607 0.7233 0.3983 0.045 Uiso 1 1 calc R
H8B H 0.6817 0.7391 0.5021 0.045 Uiso 1 1 calc R
H8C H 0.5341 0.7038 0.4025 0.045 Uiso 1 1 calc R
C9 C 0.4491(5) 0.5399(4) 0.2614(4) 0.0226(10) Uani 1 1 d .
H9A H 0.4001 0.5505 0.2912 0.027 Uiso 1 1 calc R
H9B H 0.4498 0.6060 0.2328 0.027 Uiso 1 1 calc R
C10 C 0.3675(5) 0.4627(5) 0.1754(4) 0.0281(11) Uani 1 1 d .
H10A H 0.4204 0.4452 0.1505 0.042 Uiso 1 1 calc R
H10B H 0.2780 0.4925 0.1202 0.042 Uiso 1 1 calc R
H10C H 0.3515 0.4009 0.2002 0.042 Uiso 1 1 calc R
C11 C 0.6116(5) 0.3751(4) 0.3990(4) 0.0207(10) Uani 1 1 d .
H11A H 0.5711 0.3292 0.3401 0.025 Uiso 1 1 calc R
H11B H 0.7057 0.3492 0.4533 0.025 Uiso 1 1 calc R
C12 C 0.5225(5) 0.3678(4) 0.4361(4) 0.0252(11) Uani 1 1 d .
H12A H 0.5687 0.4044 0.5003 0.038 Uiso 1 1 calc R
H12B H 0.5110 0.2958 0.4458 0.038 Uiso 1 1 calc R
H12C H 0.4313 0.3983 0.3856 0.038 Uiso 1 1 calc R
C13 C 0.7241(7) 0.5127(3) 0.0872(5) 0.0232(12) Uani 1 1 d .
H13A H 0.6538 0.5646 0.0704 0.028 Uiso 1 1 calc R
H13B H 0.7647 0.5324 0.0528 0.028 Uiso 1 1 calc R
C14 C 0.6532(5) 0.4108(4) 0.0467(4) 0.0291(12) Uani 1 1 d .
H14A H 0.7215 0.3592 0.0608 0.044 Uiso 1 1 calc R
H14B H 0.5808 0.4159 -0.0265 0.044 Uiso 1 1 calc R
H14C H 0.6113 0.3910 0.0794 0.044 Uiso 1 1 calc R
C15 C 0.9599(5) 0.6293(4) 0.2412(4) 0.0211(10) Uani 1 1 d .
H15A H 0.9724 0.6302 0.1878 0.025 Uiso 1 1 calc R
H15B H 0.9045 0.6900 0.2316 0.025 Uiso 1 1 calc R
C16 C 1.1014(5) 0.6359(4) 0.3441(4) 0.0279(11) Uani 1 1 d .
H16A H 1.0895 0.6376 0.3972 0.042 Uiso 1 1 calc R
H16B H 1.1488 0.6982 0.3474 0.042 Uiso 1 1 calc R
H16C H 1.1570 0.5761 0.3538 0.042 Uiso 1 1 calc R
C17 C 0.9811(5) 0.4095(4) 0.2507(4) 0.0205(10) Uani 1 1 d .
H17A H 1.0608 0.4097 0.3235 0.025 Uiso 1 1 calc R
H17B H 0.9310 0.3442 0.2363 0.025 Uiso 1 1 calc R
C18 C 1.0377(6) 0.4113(4) 0.1904(4) 0.0339(13) Uani 1 1 d .
H18A H 0.9603 0.4118 0.1179 0.051 Uiso 1 1 calc R
H18B H 1.0950 0.3505 0.2067 0.051 Uiso 1 1 calc R
H18C H 1.0942 0.4728 0.2078 0.051 Uiso 1 1 calc R

loop_
_atom_site_aniso_label
_atom_site_aniso_U_11
_atom_site_aniso_U_22
_atom_site_aniso_U_33
_atom_site_aniso_U_23
_atom_site_aniso_U_13
_atom_site_aniso_U_12
Ir1 0.01324(12) 0.01496(11) 0.01119(12) 0.00010(6) 0.00654(9) 0.00091(6)
Cl1 0.0250(6) 0.0176(6) 0.0195(5) 0.0035(4) 0.0113(5) 0.0049(4)
P1 0.0143(6) 0.0166(6) 0.0140(6) -0.0006(4) 0.0083(5) 0.0006(4)
P2 0.0167(6) 0.0162(6) 0.0127(6) -0.0001(4) 0.0091(5) -0.0006(4)
N1 0.0136(18) 0.0137(19) 0.0159(17) 0.0007(16) 0.0092(15) -0.0022(15)
C1 0.016(2) 0.017(2) 0.017(2) 0.0016(18) 0.0127(19) -0.0002(17)
C2 0.020(2) 0.012(2) 0.021(2) 0.0000(19) 0.0147(19) 0.0017(17)
C3 0.023(2) 0.015(2) 0.016(2) 0.0009(18) 0.0117(19) 0.0014(19)
C4 0.030(3) 0.013(2) 0.027(2) 0.001(2) 0.018(2) 0.0008(19)
C5 0.021(2) 0.015(2) 0.027(2) -0.0023(19) 0.016(2) -0.0032(18)
C6 0.018(2) 0.023(3) 0.017(2) -0.0051(18) 0.010(2) -0.0039(18)
C7 0.022(3) 0.028(3) 0.021(2) -0.009(2) 0.013(2) -0.003(2)
C8 0.039(3) 0.019(3) 0.035(3) -0.006(2) 0.024(3) -0.003(2)
C9 0.014(2) 0.028(3) 0.022(2) 0.004(2) 0.009(2) 0.004(2)
C10 0.023(3) 0.035(3) 0.021(3) -0.002(2) 0.012(2) 0.004(2)
C11 0.024(3) 0.021(3) 0.021(2) -0.006(2) 0.016(2) -0.005(2)
C12 0.030(3) 0.028(3) 0.027(2) -0.004(2) 0.022(2) -0.007(2)
C13 0.045(4) 0.007(2) 0.039(3) 0.002(2) 0.036(3) -0.0008(19)
C14 0.030(3) 0.023(3) 0.021(2) -0.007(2) 0.009(2) -0.008(2)
C15 0.026(3) 0.020(2) 0.020(2) 0.001(2) 0.016(2) -0.004(2)
C16 0.028(3) 0.025(3) 0.029(3) 0.002(2) 0.016(2) -0.001(2)
C17 0.023(3) 0.017(2) 0.021(2) 0.002(2) 0.014(2) 0.0037(19)
C18 0.046(4) 0.028(3) 0.047(3) 0.001(3) 0.038(3) 0.006(3)

loop_
_atom_type_symbol
_atom_type_description
_atom_type_scat_dispersion_real
_atom_type_scat_dispersion_imag
_atom_type_scat_source
C C 0.0033 0.0016 'International Tables Vol C Tables 4.2.6.8 and 6.1.1.4'
H H 0.0000 0.0000 'International Tables Vol C Tables 4.2.6.8 and 6.1.1.4'
N N 0.0061 0.0033 'International Tables Vol C Tables 4.2.6.8 and 6.1.1.4'
Cl Cl 0.1484 0.1585 'International Tables Vol C Tables 4.2.6.8 and 6.1.1.4'
P P 0.1023 0.0942 'International Tables Vol C Tables 4.2.6.8 and 6.1.1.4'
Ir Ir -1.4442 7.9887 'International Tables Vol C Tables 4.2.6.8 and 6.1.1.4'

loop_
_geom_angle_atom_site_label_1
_geom_angle_atom_site_label_2
_geom_angle_atom_site_label_3
_geom_angle
_geom_angle_site_symmetry_1
_geom_angle_site_symmetry_3
C1 Ir1 N1 75.83(16) . 3_766
C1 Ir1 P1 93.58(12) . .
N1 Ir1 P1 94.78(9) 3_766 .
C1 Ir1 P2 92.96(12) . .
N1 Ir1 P2 101.06(9) 3_766 .
P1 Ir1 P2 163.92(5) . .
C1 Ir1 Cl1 176.87(12) . .
N1 Ir1 Cl1 106.23(11) 3_766 .
P1 Ir1 Cl1 88.62(4) . .
P2 Ir1 Cl1 84.36(4) . .
C11 P1 C9 103.4(2) . .
C11 P1 C7 105.7(2) . .
C9 P1 C7 103.3(2) . .
C11 P1 Ir1 113.79(15) . .
C9 P1 Ir1 114.45(16) . .
C7 P1 Ir1 114.87(17) . .
C17 P2 C15 104.0(2) . .
C17 P2 C13 105.0(2) . .
C15 P2 C13 101.0(2) . .
C17 P2 Ir1 116.37(15) . .
C15 P2 Ir1 116.56(16) . .
C13 P2 Ir1 112.18(18) . .
N1 N1 C2 113.2(5) 3_766 .
N1 N1 Ir1 114.9(4) 3_766 3_766
C2 N1 Ir1 131.8(3) . 3_766
C2 C1 C6 116.3(4) . .
C2 C1 Ir1 117.4(3) . .
C6 C1 Ir1 126.3(3) . .
N1 C2 C1 118.6(4) . .
N1 C2 C3 118.7(4) . .
C1 C2 C3 122.8(4) . .
C4 C3 C2 119.1(5) . .
C4 C3 H3 120.4 . .
C2 C3 H3 120.4 . .
C3 C4 C5 120.1(5) . .
C3 C4 H4 120.0 . .
C5 C4 H4 120.0 . .
C6 C5 C4 120.6(4) . .
C6 C5 H5 119.7 . .
C4 C5 H5 119.7 . .
C5 C6 C1 121.1(4) . .
C5 C6 H6 119.4 . .
C1 C6 H6 119.4 . .
C8 C7 P1 116.0(4) . .
C8 C7 H7A 108.3 . .
P1 C7 H7A 108.3 . .
C8 C7 H7B 108.3 . .
P1 C7 H7B 108.3 . .
H7A C7 H7B 107.4 . .
C7 C8 H8A 109.5 . .
C7 C8 H8B 109.5 . .
H8A C8 H8B 109.5 . .
C7 C8 H8C 109.5 . .
H8A C8 H8C 109.5 . .
H8B C8 H8C 109.5 . .
C10 C9 P1 114.7(4) . .
C10 C9 H9A 108.6 . .
P1 C9 H9A 108.6 . .
C10 C9 H9B 108.6 . .
P1 C9 H9B 108.6 . .
H9A C9 H9B 107.6 . .
C9 C10 H10A 109.5 . .
C9 C10 H10B 109.5 . .
H10A C10 H10B 109.5 . .
C9 C10 H10C 109.5 . .
H10A C10 H10C 109.5 . .
H10B C10 H10C 109.5 . .
C12 C11 P1 116.1(3) . .
C12 C11 H11A 108.3 . .
P1 C11 H11A 108.3 . .
C12 C11 H11B 108.3 . .
P1 C11 H11B 108.3 . .
H11A C11 H11B 107.4 . .
C11 C12 H12A 109.5 . .
C11 C12 H12B 109.5 . .
H12A C12 H12B 109.5 . .
C11 C12 H12C 109.5 . .
H12A C12 H12C 109.5 . .
H12B C12 H12C 109.5 . .
C14 C13 P2 113.8(3) . .
C14 C13 H13A 108.8 . .
P2 C13 H13A 108.8 . .
C14 C13 H13B 108.8 . .
P2 C13 H13B 108.8 . .
H13A C13 H13B 107.7 . .
C13 C14 H14A 109.5 . .
C13 C14 H14B 109.5 . .
H14A C14 H14B 109.5 . .
C13 C14 H14C 109.5 . .
H14A C14 H14C 109.5 . .
H14B C14 H14C 109.5 . .
C16 C15 P2 112.5(3) . .
C16 C15 H15A 109.1 . .
P2 C15 H15A 109.1 . .
C16 C15 H15B 109.1 . .
P2 C15 H15B 109.1 . .
H15A C15 H15B 107.8 . .
C15 C16 H16A 109.5 . .
C15 C16 H16B 109.5 . .
H16A C16 H16B 109.5 . .
C15 C16 H16C 109.5 . .
H16A C16 H16C 109.5 . .
H16B C16 H16C 109.5 . .
C18 C17 P2 116.7(4) . .
C18 C17 H17A 108.1 . .
P2 C17 H17A 108.1 . .
C18 C17 H17B 108.1 . .
P2 C17 H17B 108.1 . .
H17A C17 H17B 107.3 . .
C17 C18 H18A 109.5 . .
C17 C18 H18B 109.5 . .
H18A C18 H18B 109.5 . .
C17 C18 H18C 109.5 . .
H18A C18 H18C 109.5 . .
H18B C18 H18C 109.5 . .

loop_
_geom_bond_atom_site_label_1
_geom_bond_atom_site_label_2
_geom_bond_distance
_geom_bond_site_symmetry_2
Ir1 C1 1.970(5) .
Ir1 N1 2.219(4) 3_766
Ir1 P1 2.3193(13) .
Ir1 P2 2.3224(13) .
Ir1 Cl1 2.5074(11) .
P1 C11 1.834(5) .
P1 C9 1.835(5) .
P1 C7 1.839(5) .
P2 C17 1.829(5) .
P2 C15 1.831(5) .
P2 C13 1.874(6) .
N1 N1 1.316(8) 3_766
N1 C2 1.391(6) .
N1 Ir1 2.219(4) 3_766
C1 C2 1.401(6) .
C1 C6 1.424(6) .
C2 C3 1.412(6) .
C3 C4 1.379(7) .
C3 H3 0.9500 .
C4 C5 1.396(7) .
C4 H4 0.9500 .
C5 C6 1.393(7) .
C5 H5 0.9500 .
C6 H6 0.9500 .
C7 C8 1.511(7) .
C7 H7A 0.9900 .
C7 H7B 0.9900 .
C8 H8A 0.9800 .
C8 H8B 0.9800 .
C8 H8C 0.9800 .
C9 C10 1.526(7) .
C9 H9A 0.9900 .
C9 H9B 0.9900 .
C10 H10A 0.9800 .
C10 H10B 0.9800 .
C10 H10C 0.9800 .
C11 C12 1.540(6) .
C11 H11A 0.9900 .
C11 H11B 0.9900 .
C12 H12A 0.9800 .
C12 H12B 0.9800 .
C12 H12C 0.9800 .
C13 C14 1.505(7) .
C13 H13A 0.9900 .
C13 H13B 0.9900 .
C14 H14A 0.9800 .
C14 H14B 0.9800 .
C14 H14C 0.9800 .
C15 C16 1.520(7) .
C15 H15A 0.9900 .
C15 H15B 0.9900 .
C16 H16A 0.9800 .
C16 H16B 0.9800 .
C16 H16C 0.9800 .
C17 C18 1.523(6) .
C17 H17A 0.9900 .
C17 H17B 0.9900 .
C18 H18A 0.9800 .
C18 H18B 0.9800 .
C18 H18C 0.9800 .

loop_
_geom_torsion_atom_site_label_1
_geom_torsion_atom_site_label_2
_geom_torsion_atom_site_label_3
_geom_torsion_atom_site_label_4
_geom_torsion
_geom_torsion_site_symmetry_1
C1 Ir1 P1 C11 -13.8(2) .
N1 Ir1 P1 C11 -89.9(2) 3_766
P2 Ir1 P1 C11 100.0(2) .
Cl1 Ir1 P1 C11 163.94(18) .
C1 Ir1 P1 C9 -132.5(2) .
N1 Ir1 P1 C9 151.5(2) 3_766
P2 Ir1 P1 C9 -18.7(3) .
Cl1 Ir1 P1 C9 45.29(19) .
C1 Ir1 P1 C7 108.3(2) .
N1 Ir1 P1 C7 32.2(2) 3_766
P2 Ir1 P1 C7 -137.9(2) .
Cl1 Ir1 P1 C7 -73.97(19) .
C1 Ir1 P2 C17 -6.8(2) .
N1 Ir1 P2 C17 69.3(2) 3_766
P1 Ir1 P2 C17 -120.7(2) .
Cl1 Ir1 P2 C17 174.77(19) .
C1 Ir1 P2 C15 -130.2(2) .
N1 Ir1 P2 C15 -54.0(2) 3_766
P1 Ir1 P2 C15 115.9(2) .
Cl1 Ir1 P2 C15 51.43(19) .
C1 Ir1 P2 C13 114.15(19) .
N1 Ir1 P2 C13 -169.71(18) 3_766
P1 Ir1 P2 C13 0.3(2) .
Cl1 Ir1 P2 C13 -64.24(15) .
N1 Ir1 C1 C2 0.0(3) 3_766
P1 Ir1 C1 C2 -94.0(3) .
P2 Ir1 C1 C2 100.7(3) .
N1 Ir1 C1 C6 -179.7(4) 3_766
P1 Ir1 C1 C6 86.3(4) .
P2 Ir1 C1 C6 -79.0(4) .
N1 N1 C2 C1 -2.6(6) 3_766
Ir1 N1 C2 C1 -179.5(3) 3_766
N1 N1 C2 C3 177.6(4) 3_766
Ir1 N1 C2 C3 0.6(6) 3_766
C6 C1 C2 N1 -178.9(4) .
Ir1 C1 C2 N1 1.3(5) .
C6 C1 C2 C3 0.9(6) .
Ir1 C1 C2 C3 -178.8(3) .
N1 C2 C3 C4 179.8(4) .
C1 C2 C3 C4 0.0(7) .
C2 C3 C4 C5 -0.8(7) .
C3 C4 C5 C6 0.6(7) .
C4 C5 C6 C1 0.3(7) .
C2 C1 C6 C5 -1.1(6) .
Ir1 C1 C6 C5 178.7(3) .
C11 P1 C7 C8 -152.2(4) .
C9 P1 C7 C8 -43.8(4) .
Ir1 P1 C7 C8 81.5(4) .
C11 P1 C9 C10 -53.1(4) .
C7 P1 C9 C10 -163.2(4) .
Ir1 P1 C9 C10 71.2(4) .
C9 P1 C11 C12 -58.9(4) .
C7 P1 C11 C12 49.3(4) .
Ir1 P1 C11 C12 176.3(3) .
C17 P2 C13 C14 54.5(4) .
C15 P2 C13 C14 162.4(4) .
Ir1 P2 C13 C14 -72.8(4) .
C17 P2 C15 C16 -57.1(4) .
C13 P2 C15 C16 -165.8(4) .
Ir1 P2 C15 C16 72.4(4) .
C15 P2 C17 C18 -51.3(4) .
C13 P2 C17 C18 54.3(4) .
Ir1 P2 C17 C18 179.0(3) .
